data_2011551
loop_
_publ_author_name
'Bolte, Michael'
'Hensen, Karl'
'Faber, Alexander'

_publ_section_title
;
 Tetrakis(3,5-dimethylpyridine)dihydridosilicon dibromide
 bis(acetonitrile) solvate and 3,5-dimethylpyridinium bromide
;
_journal_issue 11
_journal_name_full 'Acta Crystallographica Section C'
_journal_page_first e524
_journal_page_last e525
_journal_paper_doi 10.1107/S0108270100013470
_journal_volume 56
_journal_year 2000
_chemical_formula_iupac 'C7 H10 N 1+, Br 1-'
_chemical_formula_moiety 'C7 H10 N 1+, Br 1-'
_chemical_formula_sum 'C7 H10 Br N'
_chemical_formula_weight 188.07
_chemical_name_systematic
;
 ?
;
_space_group_IT_number 2
_symmetry_cell_setting triclinic
_symmetry_space_group_name_Hall '-P 1'
_symmetry_space_group_name_H-M 'P -1'
_audit_creation_method SHELXL-97
_cell_angle_alpha 117.800(10)
_cell_angle_beta 113.430(10)
_cell_angle_gamma 93.010(10)
_cell_formula_units_Z 2
_cell_length_a 7.504(2)
_cell_length_b 8.144(3)
_cell_length_c 8.522(3)
_cell_measurement_reflns_used 5969
_cell_measurement_temperature 173(2)
_cell_measurement_theta_max 25
_cell_measurement_theta_min 1
_cell_volume 404.1(2)
_computing_cell_refinement SMART
_computing_data_collection 'SMART (Siemens, 1995)'
_computing_data_reduction 'SAINT (Siemens, 1995)'
_computing_publication_material SHELXL97
_computing_structure_refinement 'SHELXL97 (Sheldrick, 1997)'
_computing_structure_solution 'SHELXS97 (Sheldrick, 1990)'
_diffrn_ambient_temperature 173(2)
_diffrn_measured_fraction_theta_full 1.000
_diffrn_measured_fraction_theta_max 1.000
_diffrn_measurement_device_type 'Siemens CCD three-circle'
_diffrn_measurement_method \w
_diffrn_radiation_monochromator graphite
_diffrn_radiation_source 'fine-focus sealed tube'
_diffrn_radiation_type MoK\a
_diffrn_radiation_wavelength .71073
_diffrn_reflns_av_R_equivalents .070
_diffrn_reflns_av_sigmaI/netI .0472
_diffrn_reflns_limit_h_max 9
_diffrn_reflns_limit_h_min -9
_diffrn_reflns_limit_k_max 10
_diffrn_reflns_limit_k_min -10
_diffrn_reflns_limit_l_max 10
_diffrn_reflns_limit_l_min -10
_diffrn_reflns_number 9982
_diffrn_reflns_theta_full 27.10
_diffrn_reflns_theta_max 27.10
_diffrn_reflns_theta_min 2.92
_diffrn_standards_decay_% 0
_diffrn_standards_number 0
_exptl_absorpt_coefficient_mu 5.002
_exptl_absorpt_correction_T_max .635
_exptl_absorpt_correction_T_min .153
_exptl_absorpt_correction_type empirical
_exptl_absorpt_process_details '(SADABS; Sheldrick, 1996)'
_exptl_crystal_colour colourless
_exptl_crystal_density_diffrn 1.546
_exptl_crystal_density_method 'not measured'
_exptl_crystal_description needle
_exptl_crystal_F_000 188
_exptl_crystal_size_max .60
_exptl_crystal_size_mid .10
_exptl_crystal_size_min .10
_refine_diff_density_max .779
_refine_diff_density_min -.543
_refine_ls_extinction_method none
_refine_ls_goodness_of_fit_ref 1.097
_refine_ls_hydrogen_treatment mixed
_refine_ls_matrix_type full
_refine_ls_number_parameters 88
_refine_ls_number_reflns 1789
_refine_ls_number_restraints 0
_refine_ls_restrained_S_all 1.097
_refine_ls_R_factor_all .059
_refine_ls_R_factor_gt .045
_refine_ls_shift/su_max <0.001
_refine_ls_shift/su_mean <0.001
_refine_ls_structure_factor_coef Fsqd
_refine_ls_weighting_details 'calc w = 1/[\s^2^(Fo^2^)+(0.0461P)^2^+0.3351P] where P = (Fo^2^+2Fc^2^)/3'
_refine_ls_weighting_scheme calc
_refine_ls_wR_factor_ref .097
_reflns_number_gt 1531
_reflns_number_total 1789
_reflns_threshold_expression I>2\s(I)
_cod_data_source_file qa0413.cif
_cod_data_source_block II
_cod_depositor_comments
;
The following automatic conversions were performed:
'_symmetry_cell_setting' value 'Triclinic' changed to 'triclinic'
according to '/home/saulius/struct/CIF-dictionaries/cif_core.dic'
dictionary named 'cif_core.dic' version 2.4.1 from 2010-06-29.

Automatic conversion script
Id: cif_fix_enum 1527 2010-12-29 10:47:43Z saulius 

The following automatic conversions were performed:

'_symmetry_cell_setting' value 'Triclinic' changed to 'triclinic'
according to /home/saulius/struct/CIF-dictionaries/cif_core.dic
dictionary named 'cif_core.dic' version 2.4.1 from 2010-06-29.

Automatic conversion script
Id: cif_fix_values 1715 2011-07-08 13:25:40Z adriana 
;
_cod_database_code 2011551

loop_
_symmetry_equiv_pos_as_xyz
'x, y, z'
'-x, -y, -z'

loop_
_atom_site_label
_atom_site_fract_x
_atom_site_fract_y
_atom_site_fract_z
_atom_site_U_iso_or_equiv
_atom_site_adp_type
_atom_site_calc_flag
_atom_site_refinement_flags
_atom_site_occupancy
_atom_site_disorder_assembly
_atom_site_disorder_group
_atom_site_type_symbol
Br1 .23326(6) .62640(6) .86779(6) .03320(16) Uani d . 1 . . Br
N1 .3894(5) .3508(5) .5736(5) .0301(7) Uani d . 1 . . N
H1 .346(8) .424(8) .661(8) .049(14) Uiso d . 1 . . H
C2 .2725(6) .3105(6) .3858(6) .0277(8) Uani d . 1 . . C
H2 .1549 .3534 .3558 .033 Uiso calc R 1 . . H
C3 .3238(6) .2065(5) .2363(6) .0261(8) Uani d . 1 . . C
C31 .2022(7) .1651(7) .0277(6) .0371(10) Uani d . 1 . . C
H31A .1633 .0254 -.0699 .056 Uiso calc R 1 . . H
H31B .2838 .2359 .0005 .056 Uiso calc R 1 . . H
H31C .0797 .2067 .0154 .056 Uiso calc R 1 . . H
C4 .4962(6) .1453(6) .2888(6) .0274(8) Uani d . 1 . . C
H4 .5333 .0717 .1881 .033 Uiso calc R 1 . . H
C5 .6166(6) .1890(5) .4858(6) .0281(8) Uani d . 1 . . C
C51 .8076(6) .1287(7) .5429(7) .0429(11) Uani d . 1 . . C
H51A .7972 .0142 .4229 .064 Uiso calc R 1 . . H
H51B .8249 .0974 .6450 .064 Uiso calc R 1 . . H
H51C .9248 .2353 .5977 .064 Uiso calc R 1 . . H
C6 .5561(6) .2946(6) .6266(6) .0334(9) Uani d . 1 . . C
H6 .6333 .3276 .7620 .040 Uiso calc R 1 . . H

loop_
_atom_site_aniso_label
_atom_site_aniso_U_11
_atom_site_aniso_U_22
_atom_site_aniso_U_33
_atom_site_aniso_U_12
_atom_site_aniso_U_13
_atom_site_aniso_U_23
Br1 .0309(2) .0419(3) .0282(2) .01640(18) .01609(17) .01742(19)
N1 .0393(19) .0230(17) .0289(18) .0087(15) .0215(16) .0101(15)
C2 .0264(19) .028(2) .031(2) .0101(16) .0156(17) .0161(18)
C3 .0231(18) .025(2) .0281(19) .0040(15) .0109(16) .0140(17)
C31 .035(2) .048(3) .026(2) .013(2) .0119(18) .020(2)
C4 .0258(19) .026(2) .029(2) .0070(16) .0145(16) .0127(17)
C5 .0249(19) .0218(19) .030(2) .0016(15) .0080(16) .0127(17)
C51 .028(2) .044(3) .048(3) .014(2) .009(2) .025(2)
C6 .034(2) .031(2) .026(2) .0007(18) .0078(17) .0143(18)

loop_
_atom_type_symbol
_atom_type_description
_atom_type_scat_dispersion_real
_atom_type_scat_dispersion_imag
_atom_type_scat_source
C C .0033 .0016 'International Tables Vol C Tables 4.2.6.8 and 6.1.1.4'
H H .0000 .0000 'International Tables Vol C Tables 4.2.6.8 and 6.1.1.4'
N N .0061 .0033 'International Tables Vol C Tables 4.2.6.8 and 6.1.1.4'
Br Br -.2901 2.4595 'International Tables Vol C Tables 4.2.6.8 and 6.1.1.4'

loop_
_geom_angle_atom_site_label_1
_geom_angle_atom_site_label_2
_geom_angle_atom_site_label_3
_geom_angle
C6 N1 C2 123.5(4)
C6 N1 H1 124(3)
C2 N1 H1 113(3)
N1 C2 C3 119.8(4)
N1 C2 H2 120.1
C3 C2 H2 120.1
C2 C3 C4 117.4(4)
C2 C3 C31 121.4(4)
C4 C3 C31 121.2(4)
C3 C31 H31A 109.5
C3 C31 H31B 109.5
H31A C31 H31B 109.5
C3 C31 H31C 109.5
H31A C31 H31C 109.5
H31B C31 H31C 109.5
C3 C4 C5 122.0(4)
C3 C4 H4 119.0
C5 C4 H4 119.0
C6 C5 C4 117.0(4)
C6 C5 C51 121.4(4)
C4 C5 C51 121.5(4)
C5 C51 H51A 109.5
C5 C51 H51B 109.5
H51A C51 H51B 109.5
C5 C51 H51C 109.5
H51A C51 H51C 109.5
H51B C51 H51C 109.5
N1 C6 C5 120.3(4)
N1 C6 H6 119.9
C5 C6 H6 119.9

loop_
_geom_bond_atom_site_label_1
_geom_bond_atom_site_label_2
_geom_bond_site_symmetry_2
_geom_bond_distance
_geom_bond_publ_flag
N1 C6 . 1.335(5) ?
N1 C2 . 1.343(5) ?
N1 H1 . .90(5) ?
C2 C3 . 1.381(5) ?
C2 H2 . .9500 ?
C3 C4 . 1.392(5) ?
C3 C31 . 1.491(5) ?
C31 H31A . .9800 ?
C31 H31B . .9800 ?
C31 H31C . .9800 ?
C4 C5 . 1.402(5) ?
C4 H4 . .9500 ?
C5 C6 . 1.377(6) ?
C5 C51 . 1.508(6) ?
C51 H51A . .9800 ?
C51 H51B . .9800 ?
C51 H51C . .9800 ?
C6 H6 . .9500 ?

loop_
_geom_hbond_atom_site_label_D
_geom_hbond_atom_site_label_H
_geom_hbond_atom_site_label_A
_geom_hbond_site_symmetry_A
_geom_hbond_distance_DH
_geom_hbond_distance_HA
_geom_hbond_distance_DA
_geom_hbond_angle_DHA
N1 H1 Br1 . .90(5) 2.27(5) 3.172(4) 175(4)
C51 H51C Br1 1_655 .98 2.99 3.929(5) 160.5
C2 H2 Br1 2_566 .95 2.84 3.749(4) 160.3
C31 H31C Br1 2_566 .98 3.05 3.980(5) 159.5
C6 H6 Br1 2_667 .95 2.73 3.657(4) 165.8

loop_
_geom_torsion_atom_site_label_1
_geom_torsion_atom_site_label_2
_geom_torsion_atom_site_label_3
_geom_torsion_atom_site_label_4
_geom_torsion
C6 N1 C2 C3 -.3(6)
N1 C2 C3 C4 .9(5)
N1 C2 C3 C31 -177.7(4)
C2 C3 C4 C5 -1.0(6)
C31 C3 C4 C5 177.6(4)
C3 C4 C5 C6 .6(6)
C3 C4 C5 C51 -177.6(4)
C2 N1 C6 C5 -.2(6)
C4 C5 C6 N1 .1(6)
C51 C5 C6 N1 178.2(4)

loop_
_cod_related_entry_id
_cod_related_entry_database
_cod_related_entry_code
1 ChemSpider 21135470
